data_1530953
loop_
_publ_author_name
'Vetter, G.'
'Queyroux, F.'

_publ_section_title
;
 Determination structurale de la forme de haute temperature du compose La4
 (Ge3 O10) (Ge O4): Analyse comparative des structures tricliniques des
 germanates de terres rares de formule globale Ln2 Ge2 O7
;
_journal_name_full 'Journal of Solid State Chemistry'
_journal_page_first 287
_journal_page_last 297
_journal_volume 73
_journal_year 1988
_chemical_formula_sum 'Ge2 La2 O7'
_chemical_name_systematic 'La2 Ge2 O7'
_space_group_IT_number 1
_symmetry_space_group_name_Hall 'P 1'
_symmetry_space_group_name_H-M 'P 1'
_cell_angle_alpha 87.74
_cell_angle_beta 91.25
_cell_angle_gamma 115.81
_cell_formula_units_Z 2
_cell_length_a 7.08
_cell_length_b 7.101
_cell_length_c 6.928
_cell_volume 313.312
_citation_journal_id_ASTM JSSCBI
_cod_data_source_file Vetter_JSSCBI_1988_1618.cif
_cod_data_source_block Ge2La2O7
_cod_original_cell_volume 313.3117
_cod_database_code 1530953

loop_
_symmetry_equiv_pos_as_xyz
x,y,z

loop_
_atom_site_label
_atom_site_type_symbol
_atom_site_fract_x
_atom_site_fract_y
_atom_site_fract_z
_atom_site_occupancy
_atom_site_U_iso_or_equiv
O7 O-2 0.815 0.3494 0.7128 1 0.0
Ge1 Ge+4 0.1831 0.8101 0.9676 1 0.0
O4 O-2 0.208 0.4776 0.4579 1 0.0
O11 O-2 0.568 0.7481 0.1751 1 0.0
O10 O-2 0.9254 0.1152 0.1798 1 0.0
O3 O-2 0.9242 0.7423 0.4096 1 0.0
O1 O-2 0.697 0.9852 0.501 1 0.0
Ge2 Ge+4 0.7915 0.881 0.321 1 0.0
O8 O-2 0.6522 0.368 0.0733 1 0.0
Ge3 Ge+4 0.3149 0.3503 0.6253 1 0.0
O5 O-2 0.1426 0.199 0.7997 1 0.0
O2 O-2 0.4237 0.2431 0.4547 1 0.0
O13 O-2 0.2788 0.0041 0.1358 1 0.0
La2 La+3 0.7455 0.0046 0.8559 1 0.0
Ge4 Ge+4 0.7431 0.5005 0.8577 1 0.0
O12 O-2 0.3606 0.8589 0.7754 1 0.0
O6 O-2 0.527 0.5432 0.7576 1 0.0
La1 La+3 0.3133 0.8504 0.4307 1 0.0
O14 O-2 0.1182 0.5791 0.0979 1 0.0
La4 La+3 0.8297 0.3674 0.3663 1 0.0
O9 O-2 0.9277 0.7697 0.873 1 0.0
La3 La+3 0.3044 0.3595 0.1261 1 0.0
